data_7208633
loop_
_publ_author_name
'Du, Dong-Ying'
'Qin, Jun-Sheng'
'Sun, Cheng-Xin'
'Wang, Xin-Long'
'Zhang, Shu-Ran'
'Shen, Ping'
'Li, Shun-Li'
'Su, Zhong-Min'
'Lan, Ya-Qian'

_publ_section_title
;
 Functional heterometallic coordination polymers with metalloligands as
 tunable luminescent crystalline materials
;
_journal_issue 37
_journal_name_full 'Journal of Materials Chemistry'
_journal_page_first 19673
_journal_paper_doi 10.1039/c2jm34661c
_journal_volume 22
_journal_year 2012
_chemical_formula_moiety 'C66 H59 Br4 Eu N10 O11 Zn2'
_chemical_formula_sum 'C66 H59 Br4 Eu N10 O11 Zn2'
_chemical_formula_weight 1770.57
_chemical_name_systematic
;
?
;
_space_group_IT_number 14
_symmetry_cell_setting monoclinic
_symmetry_space_group_name_Hall '-P 2yn'
_symmetry_space_group_name_H-M 'P 1 21/n 1'
_atom_sites_solution_hydrogens geom
_atom_sites_solution_primary direct
_atom_sites_solution_secondary difmap
_audit_creation_method SHELXL-97
_cell_angle_alpha 90.00
_cell_angle_beta 99.9330(10)
_cell_angle_gamma 90.00
_cell_formula_units_Z 4
_cell_length_a 15.6650(10)
_cell_length_b 13.5120(8)
_cell_length_c 33.082(2)
_cell_measurement_temperature 293(2)
_cell_volume 6897.4(7)
_computing_cell_refinement 'SMART (Bruker, 1997)'
_computing_data_collection 'SMART (Bruker, 1997)'
_computing_data_reduction SAINT
_computing_molecular_graphics 'SHELXTL-PLUS (Sheldrick, 1990)'
_computing_publication_material SHELXL-97
_computing_structure_refinement 'SHELXL-97 (Sheldrick, 1997)'
_computing_structure_solution 'SHELXS-97(Sheldrick, 1997)'
_diffrn_ambient_temperature 293(2)
_diffrn_measured_fraction_theta_full 0.996
_diffrn_measured_fraction_theta_max 0.996
_diffrn_measurement_device_type 'Bruker APEX CCD area-detector'
_diffrn_measurement_method '\w scans'
_diffrn_radiation_monochromator graphite
_diffrn_radiation_source 'fine-focus sealed tube'
_diffrn_radiation_type MoK\a
_diffrn_radiation_wavelength 0.71069
_diffrn_reflns_av_R_equivalents 0.0556
_diffrn_reflns_av_sigmaI/netI 0.0708
_diffrn_reflns_limit_h_max 18
_diffrn_reflns_limit_h_min -18
_diffrn_reflns_limit_k_max 16
_diffrn_reflns_limit_k_min -10
_diffrn_reflns_limit_l_max 39
_diffrn_reflns_limit_l_min -39
_diffrn_reflns_number 34093
_diffrn_reflns_theta_full 25.08
_diffrn_reflns_theta_max 25.08
_diffrn_reflns_theta_min 1.25
_exptl_absorpt_coefficient_mu 3.971
_exptl_absorpt_correction_T_max 0.5351
_exptl_absorpt_correction_T_min 0.4491
_exptl_absorpt_correction_type multi-scan
_exptl_absorpt_process_details 'SADABS(Sheldrick, 1996)'
_exptl_crystal_density_diffrn 1.705
_exptl_crystal_density_method 'not measured'
_exptl_crystal_F_000 3504
_exptl_crystal_size_max 0.24
_exptl_crystal_size_mid 0.20
_exptl_crystal_size_min 0.18
_refine_diff_density_max 1.823
_refine_diff_density_min -1.156
_refine_diff_density_rms 0.124
_refine_ls_extinction_method none
_refine_ls_goodness_of_fit_ref 1.044
_refine_ls_hydrogen_treatment constr
_refine_ls_matrix_type full
_refine_ls_number_parameters 842
_refine_ls_number_reflns 12212
_refine_ls_number_restraints 0
_refine_ls_restrained_S_all 1.044
_refine_ls_R_factor_all 0.1012
_refine_ls_R_factor_gt 0.0545
_refine_ls_shift/su_max 0.038
_refine_ls_shift/su_mean 0.001
_refine_ls_structure_factor_coef Fsqd
_refine_ls_weighting_details 'calc w=1/[\s^2^(Fo^2^)+(0.0926P)^2^+0.0000P] where P=(Fo^2^+2Fc^2^)/3'
_refine_ls_weighting_scheme calc
_refine_ls_wR_factor_gt 0.1513
_refine_ls_wR_factor_ref 0.1744
_reflns_number_gt 7353
_reflns_number_total 12212
_reflns_threshold_expression >2\s(I)
_cod_data_source_file c2jm34661c.txt
_cod_data_source_block ifmc-21
_cod_depositor_comments
;
The following automatic conversions were performed:

'_symmetry_cell_setting' value 'Monoclinic' changed to 'monoclinic'
according to /home/saulius/struct/CIF-dictionaries/cif_core.dic
dictionary named 'cif_core.dic' version 2.4.1 from 2010-06-29.

Automatic conversion script
Id: cif_fix_values 1891 2012-01-12 08:04:46Z andrius 
;
_cod_original_sg_symbol_Hall -P2yn
_cod_original_sg_symbol_H-M P21/n
_cod_database_code 7208633

loop_
_symmetry_equiv_pos_as_xyz
'x, y, z'
'-x+1/2, y+1/2, -z+1/2'
'-x, -y, -z'
'x-1/2, -y-1/2, z-1/2'

loop_
_atom_site_label
_atom_site_type_symbol
_atom_site_fract_x
_atom_site_fract_y
_atom_site_fract_z
_atom_site_U_iso_or_equiv
_atom_site_adp_type
_atom_site_occupancy
_atom_site_symmetry_multiplicity
_atom_site_calc_flag
_atom_site_refinement_flags
C1 C 0.9267(4) 0.2763(6) 0.6399(2) 0.0376(18) Uani 1 1 d .
C2 C 0.8728(5) 0.3109(6) 0.5765(2) 0.048(2) Uani 1 1 d .
C3 C 0.8813(5) 0.2093(6) 0.5798(3) 0.048(2) Uani 1 1 d .
C4 C 0.8560(6) 0.1475(7) 0.5471(3) 0.065(3) Uani 1 1 d .
H4 H 0.8606 0.0791 0.5498 0.078 Uiso 1 1 calc R
C5 C 0.8234(6) 0.1911(9) 0.5100(3) 0.083(3) Uani 1 1 d .
H5 H 0.8052 0.1509 0.4873 0.100 Uiso 1 1 calc R
C6 C 0.8169(7) 0.2922(9) 0.5053(3) 0.083(3) Uani 1 1 d .
H6 H 0.7970 0.3193 0.4796 0.099 Uiso 1 1 calc R
C7 C 0.8404(7) 0.3550(7) 0.5396(3) 0.075(3) Uani 1 1 d .
H7 H 0.8342 0.4233 0.5373 0.090 Uiso 1 1 calc R
C8 C 0.9524(5) 0.0931(6) 0.6352(3) 0.048(2) Uani 1 1 d .
H8A H 0.9108 0.0412 0.6260 0.058 Uiso 1 1 calc R
H8B H 0.9639 0.0925 0.6650 0.058 Uiso 1 1 calc R
C9 C 1.0357(5) 0.0739(6) 0.6190(2) 0.0416(18) Uani 1 1 d .
C10 C 1.0516(6) -0.0160(6) 0.6024(3) 0.057(2) Uani 1 1 d .
H10 H 1.0093 -0.0650 0.5997 0.068 Uiso 1 1 calc R
C11 C 1.1299(6) -0.0348(7) 0.5898(2) 0.053(2) Uani 1 1 d .
H11 H 1.1398 -0.0969 0.5794 0.064 Uiso 1 1 calc R
C12 C 1.1932(5) 0.0365(6) 0.5922(2) 0.0418(19) Uani 1 1 d .
C13 C 1.1770(5) 0.1294(7) 0.6075(3) 0.055(2) Uani 1 1 d .
H13 H 1.2182 0.1794 0.6087 0.067 Uiso 1 1 calc R
C14 C 1.0987(5) 0.1469(6) 0.6210(3) 0.051(2) Uani 1 1 d .
H14 H 1.0886 0.2087 0.6316 0.062 Uiso 1 1 calc R
C15 C 1.2772(6) 0.0172(7) 0.5791(2) 0.053(2) Uani 1 1 d .
C16 C 1.1089(4) 0.4379(5) 0.6818(2) 0.0360(17) Uani 1 1 d .
C17 C 1.1352(5) 0.4659(6) 0.6209(2) 0.046(2) Uani 1 1 d .
C18 C 1.2154(5) 0.4518(6) 0.6462(2) 0.049(2) Uani 1 1 d .
C19 C 1.2914(6) 0.4546(8) 0.6309(3) 0.068(3) Uani 1 1 d .
H19 H 1.3447 0.4449 0.6477 0.082 Uiso 1 1 calc R
C20 C 1.2854(7) 0.4722(10) 0.5899(3) 0.095(4) Uani 1 1 d .
H20 H 1.3363 0.4761 0.5790 0.114 Uiso 1 1 calc R
C21 C 1.2064(7) 0.4845(8) 0.5636(3) 0.083(3) Uani 1 1 d .
H21 H 1.2051 0.4937 0.5356 0.099 Uiso 1 1 calc R
C22 C 1.1301(6) 0.4830(7) 0.5793(3) 0.066(3) Uani 1 1 d .
H22 H 1.0769 0.4932 0.5623 0.079 Uiso 1 1 calc R
C23 C 1.2606(5) 0.4005(6) 0.7201(2) 0.047(2) Uani 1 1 d .
H23A H 1.2342 0.4010 0.7445 0.057 Uiso 1 1 calc R
H23B H 1.3078 0.4479 0.7240 0.057 Uiso 1 1 calc R
C24 C 1.2957(5) 0.2987(6) 0.7142(2) 0.045(2) Uani 1 1 d .
C25 C 1.2439(5) 0.2176(7) 0.7153(3) 0.056(2) Uani 1 1 d .
H25 H 1.1881 0.2256 0.7209 0.067 Uiso 1 1 calc R
C26 C 1.2728(5) 0.1253(7) 0.7082(3) 0.057(2) Uani 1 1 d .
H26 H 1.2373 0.0708 0.7098 0.068 Uiso 1 1 calc R
C27 C 1.3552(5) 0.1117(6) 0.6985(2) 0.046(2) Uani 1 1 d .
C28 C 1.4091(5) 0.1923(7) 0.6995(2) 0.055(2) Uani 1 1 d .
H28 H 1.4655 0.1840 0.6948 0.066 Uiso 1 1 calc R
C29 C 1.3799(5) 0.2860(7) 0.7074(2) 0.050(2) Uani 1 1 d .
H29 H 1.4168 0.3402 0.7082 0.060 Uiso 1 1 calc R
C30 C 1.3861(6) 0.0141(7) 0.6867(2) 0.053(2) Uani 1 1 d .
C31 C 0.7753(5) 0.5582(5) 0.5979(2) 0.0397(18) Uani 1 1 d .
C32 C 0.8587(5) 0.6309(6) 0.5615(2) 0.0446(19) Uani 1 1 d .
C33 C 0.7722(5) 0.6506(6) 0.5424(2) 0.046(2) Uani 1 1 d .
C34 C 0.7540(7) 0.7090(7) 0.5078(3) 0.065(3) Uani 1 1 d .
H34 H 0.6971 0.7224 0.4957 0.078 Uiso 1 1 calc R
C35 C 0.8207(8) 0.7460(8) 0.4923(3) 0.081(3) Uani 1 1 d .
H35 H 0.8092 0.7843 0.4686 0.098 Uiso 1 1 calc R
C36 C 0.9090(8) 0.7290(8) 0.5107(3) 0.088(3) Uani 1 1 d .
H36 H 0.9536 0.7571 0.4993 0.105 Uiso 1 1 calc R
C37 C 0.9281(6) 0.6701(7) 0.5458(3) 0.064(3) Uani 1 1 d .
H37 H 0.9850 0.6577 0.5581 0.077 Uiso 1 1 calc R
C38 C 0.6265(5) 0.5987(6) 0.5585(3) 0.052(2) Uani 1 1 d .
H38A H 0.6039 0.6458 0.5373 0.063 Uiso 1 1 calc R
H38B H 0.6042 0.6160 0.5832 0.063 Uiso 1 1 calc R
C39 C 0.5968(5) 0.4957(6) 0.5450(2) 0.046(2) Uani 1 1 d .
C40 C 0.5437(5) 0.4444(7) 0.5663(3) 0.055(2) Uani 1 1 d .
H40 H 0.5252 0.4729 0.5889 0.066 Uiso 1 1 calc R
C41 C 0.5172(5) 0.3480(7) 0.5537(3) 0.055(2) Uani 1 1 d .
H41 H 0.4813 0.3129 0.5682 0.066 Uiso 1 1 calc R
C42 C 1.5442(5) 0.3042(6) 0.5198(2) 0.0440(19) Uani 1 1 d .
C43 C 1.5952(5) 0.3604(7) 0.4983(3) 0.056(2) Uani 1 1 d .
H43 H 1.6122 0.3343 0.4749 0.067 Uiso 1 1 calc R
C44 C 0.6210(5) 0.4548(7) 0.5111(3) 0.056(2) Uani 1 1 d .
H44 H 0.6556 0.4910 0.4964 0.067 Uiso 1 1 calc R
C45 C 1.5184(5) 0.2007(7) 0.5070(2) 0.049(2) Uani 1 1 d .
C46 C 0.8901(5) 0.6602(6) 0.6883(2) 0.0370(17) Uani 1 1 d .
C47 C 1.0192(5) 0.7026(6) 0.6827(2) 0.0408(18) Uani 1 1 d .
C48 C 0.9793(5) 0.7858(6) 0.6942(2) 0.044(2) Uani 1 1 d .
C49 C 1.0217(7) 0.8786(6) 0.6994(2) 0.060(3) Uani 1 1 d .
H49 H 0.9945 0.9347 0.7074 0.072 Uiso 1 1 calc R
C50 C 1.1035(7) 0.8810(8) 0.6922(3) 0.068(3) Uani 1 1 d .
H50 H 1.1339 0.9403 0.6961 0.082 Uiso 1 1 calc R
C51 C 1.1448(6) 0.7989(8) 0.6791(3) 0.069(3) Uani 1 1 d .
H51 H 1.2002 0.8059 0.6730 0.083 Uiso 1 1 calc R
C52 C 1.1050(5) 0.7062(7) 0.6748(2) 0.052(2) Uani 1 1 d .
H52 H 1.1331 0.6504 0.6672 0.063 Uiso 1 1 calc R
C53 C 0.8260(5) 0.8245(6) 0.7013(2) 0.047(2) Uani 1 1 d .
H53A H 0.8476 0.8782 0.7198 0.057 Uiso 1 1 calc R
H53B H 0.7817 0.7899 0.7130 0.057 Uiso 1 1 calc R
C54 C 0.7850(5) 0.8680(5) 0.6595(2) 0.0391(18) Uani 1 1 d .
C55 C 0.7163(5) 0.9333(6) 0.6568(2) 0.047(2) Uani 1 1 d .
H55 H 0.6971 0.9533 0.6806 0.057 Uiso 1 1 calc R
C56 C 0.6765(5) 0.9686(6) 0.6200(2) 0.049(2) Uani 1 1 d .
H56 H 0.6300 1.0119 0.6190 0.058 Uiso 1 1 calc R
C57 C 1.2967(4) 0.0581(5) 0.4157(2) 0.0356(17) Uani 1 1 d .
C58 C 1.2258(4) 0.1170(6) 0.4134(2) 0.0405(19) Uani 1 1 d .
H58 H 1.2043 0.1316 0.4372 0.049 Uiso 1 1 calc R
C59 C 0.8148(5) 0.8445(6) 0.6234(2) 0.0443(19) Uani 1 1 d .
H59 H 0.8623 0.8028 0.6241 0.053 Uiso 1 1 calc R
C60 C 1.3442(5) 0.0276(5) 0.4575(2) 0.0381(18) Uani 1 1 d .
C61 C 0.9653(4) 0.2887(5) 0.6845(2) 0.0366(17) Uani 1 1 d .
H61A H 0.9309 0.2515 0.7009 0.044 Uiso 1 1 calc R
H61B H 1.0234 0.2612 0.6893 0.044 Uiso 1 1 calc R
C62 C 1.0591(4) 0.4237(6) 0.7161(2) 0.0391(18) Uani 1 1 d .
H62A H 1.0866 0.3734 0.7349 0.047 Uiso 1 1 calc R
H62B H 1.0574 0.4850 0.7312 0.047 Uiso 1 1 calc R
C63 C 0.7455(4) 0.4958(6) 0.6310(2) 0.0421(18) Uani 1 1 d .
H63A H 0.6904 0.5196 0.6366 0.051 Uiso 1 1 calc R
H63B H 0.7390 0.4272 0.6224 0.051 Uiso 1 1 calc R
C64 C 0.8080(5) 0.6032(6) 0.6869(2) 0.0422(19) Uani 1 1 d .
H64A H 0.7965 0.5947 0.7146 0.051 Uiso 1 1 calc R
H64B H 0.7603 0.6402 0.6714 0.051 Uiso 1 1 calc R
C65 C 0.9045(4) 0.4148(6) 0.7240(2) 0.0426(19) Uani 1 1 d .
H65A H 0.9196 0.4763 0.7386 0.051 Uiso 1 1 calc R
H65B H 0.9041 0.3625 0.7440 0.051 Uiso 1 1 calc R
C66 C 0.8153(4) 0.4239(6) 0.6976(2) 0.0412(19) Uani 1 1 d .
H66A H 0.8005 0.3623 0.6830 0.049 Uiso 1 1 calc R
H66B H 0.7726 0.4361 0.7150 0.049 Uiso 1 1 calc R
N1 N 0.9021(4) 0.3525(5) 0.61535(18) 0.0420(15) Uani 1 1 d .
N2 N 0.9160(4) 0.1897(5) 0.6206(2) 0.0415(15) Uani 1 1 d .
N3 N 1.0704(4) 0.4604(5) 0.64455(18) 0.0399(15) Uani 1 1 d .
N4 N 1.1961(4) 0.4302(5) 0.68469(18) 0.0453(16) Uani 1 1 d .
N5 N 0.8581(4) 0.5708(4) 0.59598(17) 0.0361(14) Uani 1 1 d .
N6 N 0.7212(4) 0.6040(4) 0.56671(18) 0.0405(15) Uani 1 1 d .
N7 N 0.9617(4) 0.6235(4) 0.67886(18) 0.0376(15) Uani 1 1 d .
N8 N 0.8959(4) 0.7572(5) 0.69844(17) 0.0405(15) Uani 1 1 d .
N9 N 0.9692(4) 0.3922(5) 0.69770(16) 0.0361(14) Uani 1 1 d .
N10 N 0.8134(4) 0.5055(4) 0.66784(18) 0.0362(14) Uani 1 1 d .
Zn1 Zn 0.93855(5) 0.49283(6) 0.64148(2) 0.0355(2) Uani 1 1 d .
Zn2 Zn 0.56187(6) 0.59201(8) 0.71294(3) 0.0538(3) Uani 1 1 d .
Eu1 Eu 1.42727(2) 0.00055(3) 0.542874(11) 0.04320(14) Uani 1 1 d .
Br1 Br 0.57017(7) 0.42741(8) 0.68767(3) 0.0737(3) Uani 1 1 d .
Br2 Br 0.67716(7) 0.61794(9) 0.77036(3) 0.0774(3) Uani 1 1 d .
Br3 Br 0.42550(7) 0.61870(9) 0.73475(4) 0.0855(4) Uani 1 1 d .
Br4 Br 0.57803(7) 0.70919(9) 0.66003(4) 0.0881(4) Uani 1 1 d .
O1 O 1.3290(4) 0.0903(5) 0.5784(2) 0.078(2) Uani 1 1 d .
O2 O 1.2957(4) -0.0670(5) 0.56790(17) 0.0576(15) Uani 1 1 d .
O1W O 1.4782(4) -0.0980(5) 0.60504(17) 0.0668(17) Uani 1 1 d .
O3 O 1.3268(4) -0.0561(5) 0.68563(19) 0.0706(18) Uani 1 1 d .
H3 H 1.3466 -0.1088 0.6792 0.106 Uiso 1 1 calc R
O2W O 1.4949(6) 0.1118(7) 0.6058(3) 0.127(3) Uani 1 1 d .
O4 O 1.4571(4) -0.0012(5) 0.6778(2) 0.0737(19) Uani 1 1 d .
O3W O 1.3526(7) 0.7782(8) 0.6474(3) 0.157(4) Uiso 1 1 d .
O5 O 1.4600(3) 0.1621(4) 0.52381(17) 0.0547(15) Uani 1 1 d .
O6 O 1.4429(4) -0.1624(4) 0.51966(17) 0.0590(15) Uani 1 1 d .
O7 O 1.3072(3) 0.0310(4) 0.48758(15) 0.0485(14) Uani 1 1 d .
O8 O 1.5773(3) -0.0024(4) 0.53889(16) 0.0506(14) Uani 1 1 d .

loop_
_atom_site_aniso_label
_atom_site_aniso_U_11
_atom_site_aniso_U_22
_atom_site_aniso_U_33
_atom_site_aniso_U_23
_atom_site_aniso_U_13
_atom_site_aniso_U_12
C1 0.032(4) 0.037(5) 0.045(5) -0.004(4) 0.010(3) 0.002(3)
C2 0.050(5) 0.047(5) 0.042(5) -0.005(4) -0.009(4) 0.004(4)
C3 0.037(4) 0.047(5) 0.060(6) -0.015(4) 0.010(4) -0.004(4)
C4 0.067(6) 0.053(6) 0.074(7) -0.015(5) 0.009(5) 0.002(5)
C5 0.075(7) 0.087(9) 0.078(8) -0.038(7) -0.012(6) 0.003(7)
C6 0.088(8) 0.078(8) 0.071(7) -0.009(6) -0.017(6) 0.024(7)
C7 0.105(8) 0.058(6) 0.049(6) -0.011(5) -0.024(5) 0.017(6)
C8 0.051(5) 0.035(5) 0.064(5) 0.001(4) 0.025(4) 0.000(4)
C9 0.050(5) 0.039(5) 0.038(4) 0.000(4) 0.013(4) 0.003(4)
C10 0.063(6) 0.045(6) 0.067(6) -0.001(4) 0.025(5) -0.004(5)
C11 0.065(6) 0.043(5) 0.055(5) -0.006(4) 0.018(5) 0.004(5)
C12 0.042(4) 0.053(5) 0.031(4) -0.007(4) 0.011(3) 0.007(4)
C13 0.047(5) 0.064(6) 0.059(5) -0.011(5) 0.018(4) -0.015(5)
C14 0.044(5) 0.048(5) 0.065(6) -0.013(4) 0.017(4) 0.003(4)
C15 0.055(5) 0.074(7) 0.029(4) -0.007(4) 0.007(4) 0.004(5)
C16 0.035(4) 0.043(5) 0.030(4) -0.003(3) 0.006(3) 0.006(4)
C17 0.041(4) 0.054(5) 0.044(5) 0.006(4) 0.012(4) 0.001(4)
C18 0.045(5) 0.057(5) 0.045(5) 0.012(4) 0.011(4) 0.006(4)
C19 0.041(5) 0.100(8) 0.069(6) 0.023(6) 0.021(5) 0.010(5)
C20 0.062(6) 0.163(12) 0.071(7) 0.047(7) 0.041(6) 0.036(7)
C21 0.086(8) 0.111(9) 0.060(6) 0.031(6) 0.036(6) 0.028(7)
C22 0.061(6) 0.100(8) 0.038(5) 0.016(5) 0.009(4) 0.019(5)
C23 0.028(4) 0.066(6) 0.046(5) 0.000(4) 0.001(3) 0.001(4)
C24 0.037(4) 0.061(6) 0.035(4) 0.002(4) 0.003(3) 0.000(4)
C25 0.043(5) 0.062(6) 0.063(6) 0.017(5) 0.012(4) -0.003(5)
C26 0.049(5) 0.058(6) 0.064(6) 0.007(5) 0.011(4) -0.010(5)
C27 0.045(5) 0.059(6) 0.032(4) 0.007(4) 0.006(4) -0.003(4)
C28 0.036(4) 0.079(7) 0.056(5) -0.005(5) 0.021(4) -0.004(5)
C29 0.036(4) 0.073(6) 0.045(5) -0.005(4) 0.016(4) -0.013(4)
C30 0.056(5) 0.069(7) 0.034(4) 0.004(4) 0.007(4) 0.006(5)
C31 0.046(5) 0.029(4) 0.042(4) -0.001(4) 0.004(4) 0.006(4)
C32 0.054(5) 0.039(5) 0.041(5) -0.002(4) 0.008(4) 0.005(4)
C33 0.055(5) 0.036(5) 0.045(5) 0.003(4) 0.000(4) 0.002(4)
C34 0.094(7) 0.057(6) 0.039(5) 0.011(5) -0.004(5) 0.007(6)
C35 0.112(9) 0.070(7) 0.061(7) 0.028(6) 0.011(7) 0.003(7)
C36 0.119(10) 0.081(8) 0.067(7) 0.030(6) 0.028(7) 0.003(7)
C37 0.075(6) 0.057(6) 0.064(6) 0.005(5) 0.023(5) -0.001(5)
C38 0.044(5) 0.059(6) 0.050(5) -0.003(4) -0.004(4) 0.015(4)
C39 0.036(4) 0.057(5) 0.043(5) -0.007(4) 0.001(4) 0.004(4)
C40 0.055(5) 0.063(6) 0.046(5) -0.009(5) 0.003(4) 0.008(5)
C41 0.042(5) 0.066(6) 0.057(5) -0.008(5) 0.014(4) 0.001(4)
C42 0.039(4) 0.050(5) 0.039(4) -0.007(4) -0.003(4) 0.010(4)
C43 0.054(5) 0.070(7) 0.046(5) -0.011(5) 0.019(4) -0.002(5)
C44 0.054(5) 0.059(6) 0.057(6) 0.003(5) 0.018(4) -0.006(5)
C45 0.040(5) 0.055(6) 0.046(5) -0.001(4) -0.007(4) 0.019(4)
C46 0.041(4) 0.035(5) 0.031(4) 0.006(3) -0.007(3) 0.002(4)
C47 0.042(4) 0.043(5) 0.034(4) 0.002(4) -0.006(3) -0.010(4)
C48 0.057(5) 0.044(5) 0.025(4) 0.005(4) -0.011(4) 0.002(4)
C49 0.087(7) 0.035(5) 0.047(5) 0.006(4) -0.021(5) -0.006(5)
C50 0.072(7) 0.060(7) 0.061(6) 0.014(5) -0.021(5) -0.027(6)
C51 0.042(5) 0.089(8) 0.072(7) 0.015(6) -0.002(5) -0.024(6)
C52 0.036(4) 0.063(6) 0.055(5) 0.007(4) -0.001(4) -0.009(4)
C53 0.066(5) 0.043(5) 0.030(4) -0.005(4) 0.000(4) 0.011(4)
C54 0.052(5) 0.032(4) 0.030(4) -0.002(3) -0.004(3) 0.000(4)
C55 0.047(5) 0.056(6) 0.038(5) -0.009(4) 0.008(4) 0.016(4)
C56 0.039(4) 0.050(5) 0.052(5) -0.002(4) -0.003(4) 0.014(4)
C57 0.034(4) 0.037(5) 0.035(4) -0.002(3) 0.005(3) -0.005(4)
C58 0.036(4) 0.052(5) 0.032(4) -0.001(4) 0.004(3) 0.002(4)
C59 0.047(5) 0.041(5) 0.044(5) 0.000(4) 0.005(4) 0.014(4)
C60 0.040(4) 0.034(4) 0.037(4) -0.002(3) -0.006(4) 0.005(3)
C61 0.035(4) 0.036(4) 0.040(4) 0.011(4) 0.009(3) 0.004(3)
C62 0.035(4) 0.043(5) 0.038(4) 0.002(4) 0.001(3) 0.001(4)
C63 0.031(4) 0.045(5) 0.048(5) 0.000(4) 0.001(3) -0.001(4)
C64 0.033(4) 0.050(5) 0.043(4) 0.002(4) 0.006(3) 0.012(4)
C65 0.038(4) 0.056(5) 0.036(4) 0.003(4) 0.012(3) -0.001(4)
C66 0.031(4) 0.049(5) 0.046(5) 0.001(4) 0.015(3) 0.000(4)
N1 0.043(4) 0.039(4) 0.040(4) -0.001(3) -0.007(3) 0.004(3)
N2 0.032(3) 0.036(4) 0.055(4) -0.007(3) 0.006(3) 0.002(3)
N3 0.031(3) 0.051(4) 0.037(4) -0.005(3) 0.004(3) 0.010(3)
N4 0.033(3) 0.070(5) 0.033(3) 0.002(3) 0.006(3) 0.000(3)
N5 0.032(3) 0.038(4) 0.039(3) 0.004(3) 0.008(3) 0.001(3)
N6 0.042(4) 0.036(4) 0.039(4) -0.001(3) -0.006(3) 0.008(3)
N7 0.032(3) 0.040(4) 0.041(4) -0.001(3) 0.006(3) -0.003(3)
N8 0.050(4) 0.038(4) 0.030(3) 0.000(3) -0.003(3) 0.007(3)
N9 0.034(3) 0.044(4) 0.030(3) 0.004(3) 0.003(3) 0.001(3)
N10 0.034(3) 0.033(3) 0.041(3) 0.005(3) 0.007(3) 0.003(3)
Zn1 0.0325(4) 0.0383(5) 0.0348(5) 0.0020(4) 0.0029(4) 0.0031(4)
Zn2 0.0497(6) 0.0558(6) 0.0597(6) 0.0012(5) 0.0201(5) 0.0018(5)
Eu1 0.0395(2) 0.0561(3) 0.0347(2) 0.0046(2) 0.00828(16) 0.0150(2)
Br1 0.0728(7) 0.0648(7) 0.0917(8) -0.0073(6) 0.0371(6) -0.0087(5)
Br2 0.0643(6) 0.0995(9) 0.0694(7) -0.0079(6) 0.0145(5) 0.0177(6)
Br3 0.0617(6) 0.0940(9) 0.1096(9) -0.0313(7) 0.0397(6) -0.0101(6)
Br4 0.0843(8) 0.0782(8) 0.1083(9) 0.0375(7) 0.0347(7) 0.0208(6)
O1 0.062(4) 0.093(5) 0.089(5) -0.048(4) 0.037(4) -0.019(4)
O2 0.056(4) 0.062(4) 0.056(4) 0.001(3) 0.015(3) 0.016(3)
O1W 0.066(4) 0.079(4) 0.052(4) 0.021(3) 0.005(3) 0.020(4)
O3 0.065(4) 0.064(4) 0.086(5) 0.002(4) 0.021(4) 0.001(4)
O2W 0.138(8) 0.136(8) 0.104(6) -0.024(6) 0.012(6) -0.012(6)
O4 0.068(4) 0.081(5) 0.075(5) -0.009(4) 0.023(4) 0.012(4)
O5 0.046(3) 0.050(4) 0.069(4) -0.011(3) 0.013(3) -0.001(3)
O6 0.062(4) 0.057(4) 0.059(4) -0.011(3) 0.015(3) 0.011(3)
O7 0.048(3) 0.062(4) 0.034(3) 0.002(3) 0.003(3) 0.006(3)
O8 0.041(3) 0.058(4) 0.049(3) 0.000(3) -0.002(2) 0.014(3)

loop_
_atom_type_symbol
_atom_type_description
_atom_type_scat_dispersion_real
_atom_type_scat_dispersion_imag
_atom_type_scat_source
C C 0.0033 0.0016 'International Tables Vol C Tables 4.2.6.8 and 6.1.1.4'
H H 0.0000 0.0000 'International Tables Vol C Tables 4.2.6.8 and 6.1.1.4'
N N 0.0061 0.0033 'International Tables Vol C Tables 4.2.6.8 and 6.1.1.4'
Zn Zn 0.2839 1.4301 'International Tables Vol C Tables 4.2.6.8 and 6.1.1.4'
Eu Eu -0.1578 3.6682 'International Tables Vol C Tables 4.2.6.8 and 6.1.1.4'
Br Br -0.2901 2.4595 'International Tables Vol C Tables 4.2.6.8 and 6.1.1.4'
O O 0.0106 0.0060 'International Tables Vol C Tables 4.2.6.8 and 6.1.1.4'

loop_
_geom_angle_atom_site_label_1
_geom_angle_atom_site_label_2
_geom_angle_atom_site_label_3
_geom_angle
_geom_angle_site_symmetry_1
_geom_angle_site_symmetry_3
N1 C1 N2 112.9(6) . .
N1 C1 C61 122.7(7) . .
N2 C1 C61 124.4(7) . .
C7 C2 C3 121.1(8) . .
C7 C2 N1 130.6(8) . .
C3 C2 N1 108.2(7) . .
C4 C3 C2 122.1(9) . .
C4 C3 N2 131.4(8) . .
C2 C3 N2 106.5(7) . .
C3 C4 C5 117.1(9) . .
C4 C5 C6 122.2(9) . .
C5 C6 C7 120.2(10) . .
C2 C7 C6 117.2(9) . .
N2 C8 C9 110.1(6) . .
C10 C9 C14 118.1(7) . .
C10 C9 C8 121.3(7) . .
C14 C9 C8 120.6(7) . .
C9 C10 C11 120.9(8) . .
C12 C11 C10 121.4(8) . .
C11 C12 C13 118.6(7) . .
C11 C12 C15 121.9(8) . .
C13 C12 C15 119.5(8) . .
C12 C13 C14 119.6(8) . .
C9 C14 C13 121.4(8) . .
O2 C15 O1 121.2(8) . .
O2 C15 C12 120.8(9) . .
O1 C15 C12 117.9(8) . .
O2 C15 Eu1 63.1(4) . .
O1 C15 Eu1 58.5(4) . .
C12 C15 Eu1 170.5(6) . .
N3 C16 N4 112.3(6) . .
N3 C16 C62 121.8(6) . .
N4 C16 C62 125.8(6) . .
N3 C17 C22 130.3(7) . .
N3 C17 C18 109.0(7) . .
C22 C17 C18 120.6(7) . .
C19 C18 N4 133.2(8) . .
C19 C18 C17 121.5(8) . .
N4 C18 C17 105.2(6) . .
C20 C19 C18 117.3(9) . .
C19 C20 C21 122.8(9) . .
C22 C21 C20 119.7(9) . .
C17 C22 C21 118.0(8) . .
N4 C23 C24 111.3(6) . .
C25 C24 C29 119.3(8) . .
C25 C24 C23 119.8(7) . .
C29 C24 C23 120.9(8) . .
C26 C25 C24 120.8(8) . .
C25 C26 C27 120.6(8) . .
C28 C27 C26 118.6(8) . .
C28 C27 C30 119.1(7) . .
C26 C27 C30 122.3(8) . .
C29 C28 C27 120.5(7) . .
C28 C29 C24 119.9(8) . .
O4 C30 O3 122.6(9) . .
O4 C30 C27 124.6(9) . .
O3 C30 C27 112.7(7) . .
N5 C31 N6 113.0(6) . .
N5 C31 C63 122.2(6) . .
N6 C31 C63 124.7(7) . .
C37 C32 N5 129.9(8) . .
C37 C32 C33 120.7(8) . .
N5 C32 C33 109.4(7) . .
N6 C33 C34 133.4(8) . .
N6 C33 C32 105.0(6) . .
C34 C33 C32 121.5(8) . .
C35 C34 C33 118.0(9) . .
C34 C35 C36 122.6(9) . .
C37 C36 C35 119.9(10) . .
C32 C37 C36 117.3(9) . .
N6 C38 C39 110.6(6) . .
C44 C39 C40 119.9(8) . .
C44 C39 C38 120.2(8) . .
C40 C39 C38 119.9(7) . .
C39 C40 C41 119.4(8) . .
C42 C41 C40 120.9(8) 1_455 .
C43 C42 C41 117.6(8) . 1_655
C43 C42 C45 121.2(7) . .
C41 C42 C45 121.2(8) 1_655 .
C44 C43 C42 120.7(8) 1_655 .
C39 C44 C43 121.4(8) . 1_455
O5 C45 O6 127.5(8) . 3_856
O5 C45 C42 116.3(7) . .
O6 C45 C42 116.2(8) 3_856 .
N7 C46 N8 113.6(7) . .
N7 C46 C64 124.4(7) . .
N8 C46 C64 121.9(7) . .
C48 C47 N7 109.6(7) . .
C48 C47 C52 121.1(8) . .
N7 C47 C52 129.2(8) . .
C47 C48 N8 106.4(7) . .
C47 C48 C49 122.2(8) . .
N8 C48 C49 131.5(8) . .
C50 C49 C48 116.2(9) . .
C49 C50 C51 123.1(9) . .
C50 C51 C52 121.6(9) . .
C51 C52 C47 115.8(9) . .
N8 C53 C54 112.7(6) . .
C55 C54 C59 117.5(7) . .
C55 C54 C53 120.1(7) . .
C59 C54 C53 122.4(7) . .
C56 C55 C54 121.0(7) . .
C55 C56 C57 121.4(7) . 3_766
C58 C57 C56 118.4(7) . 3_766
C58 C57 C60 118.7(6) . .
C56 C57 C60 122.9(7) 3_766 .
C57 C58 C59 121.4(7) . 3_766
C58 C59 C54 120.0(7) 3_766 .
O7 C60 O8 121.3(7) . 3_856
O7 C60 C57 120.1(7) . .
O8 C60 C57 118.6(7) 3_856 .
O7 C60 Eu1 54.5(4) . .
O8 C60 Eu1 67.1(4) 3_856 .
C57 C60 Eu1 170.5(5) . .
N9 C61 C1 112.9(6) . .
N9 C62 C16 107.7(6) . .
N10 C63 C31 106.2(6) . .
N10 C64 C46 111.3(6) . .
N9 C65 C66 109.6(6) . .
N10 C66 C65 110.8(6) . .
C1 N1 C2 105.4(6) . .
C1 N1 Zn1 114.5(5) . .
C2 N1 Zn1 138.8(5) . .
C1 N2 C3 107.1(6) . .
C1 N2 C8 127.7(7) . .
C3 N2 C8 123.6(7) . .
C16 N3 C17 106.2(6) . .
C16 N3 Zn1 112.6(5) . .
C17 N3 Zn1 140.6(5) . .
C16 N4 C18 107.1(6) . .
C16 N4 C23 128.7(6) . .
C18 N4 C23 124.2(6) . .
C31 N5 C32 105.0(6) . .
C31 N5 Zn1 112.2(5) . .
C32 N5 Zn1 142.7(5) . .
C31 N6 C33 107.6(6) . .
C31 N6 C38 126.4(7) . .
C33 N6 C38 125.8(6) . .
C46 N7 C47 104.8(6) . .
C46 N7 Zn1 112.4(5) . .
C47 N7 Zn1 136.6(5) . .
C46 N8 C48 105.6(6) . .
C46 N8 C53 127.5(7) . .
C48 N8 C53 124.7(7) . .
C61 N9 C65 112.1(6) . .
C61 N9 C62 112.4(6) . .
C65 N9 C62 113.3(5) . .
C61 N9 Zn1 109.4(4) . .
C65 N9 Zn1 106.6(4) . .
C62 N9 Zn1 102.3(4) . .
C64 N10 C66 112.3(6) . .
C64 N10 C63 110.2(6) . .
C66 N10 C63 114.4(6) . .
C64 N10 Zn1 110.3(4) . .
C66 N10 Zn1 106.2(4) . .
C63 N10 Zn1 102.8(4) . .
N5 Zn1 N3 127.7(2) . .
N5 Zn1 N1 94.1(2) . .
N3 Zn1 N1 91.5(2) . .
N5 Zn1 N7 91.2(2) . .
N3 Zn1 N7 94.4(2) . .
N1 Zn1 N7 167.3(2) . .
N5 Zn1 N10 77.6(2) . .
N3 Zn1 N10 154.1(2) . .
N1 Zn1 N10 91.9(2) . .
N7 Zn1 N10 77.9(2) . .
N5 Zn1 N9 155.2(2) . .
N3 Zn1 N9 76.7(2) . .
N1 Zn1 N9 78.7(2) . .
N7 Zn1 N9 91.7(2) . .
N10 Zn1 N9 78.9(2) . .
Br1 Zn2 Br3 110.53(5) . .
Br1 Zn2 Br4 109.85(6) . .
Br3 Zn2 Br4 109.33(6) . .
Br1 Zn2 Br2 109.43(6) . .
Br3 Zn2 Br2 109.05(5) . .
Br4 Zn2 Br2 108.61(6) . .
O6 Eu1 O5 137.65(19) . .
O6 Eu1 O8 78.85(19) . .
O5 Eu1 O8 74.80(18) . .
O6 Eu1 O1 137.5(2) . .
O5 Eu1 O1 81.5(2) . .
O8 Eu1 O1 138.9(2) . .
O6 Eu1 O7 91.36(19) . .
O5 Eu1 O7 79.43(19) . .
O8 Eu1 O7 127.42(18) . .
O1 Eu1 O7 78.8(2) . .
O6 Eu1 O1W 74.4(2) . .
O5 Eu1 O1W 132.1(2) . .
O8 Eu1 O1W 81.74(19) . .
O1 Eu1 O1W 90.4(2) . .
O7 Eu1 O1W 145.0(2) . .
O6 Eu1 O2 84.6(2) . .
O5 Eu1 O2 130.70(19) . .
O8 Eu1 O2 152.17(19) . .
O1 Eu1 O2 52.9(2) . .
O7 Eu1 O2 74.76(18) . .
O1W Eu1 O2 72.27(19) . .
O6 Eu1 O2W 137.6(3) . .
O5 Eu1 O2W 66.9(3) . .
O8 Eu1 O2W 77.7(2) . .
O1 Eu1 O2W 62.2(3) . .
O7 Eu1 O2W 130.8(3) . .
O1W Eu1 O2W 67.7(3) . .
O2 Eu1 O2W 100.7(2) . .
O6 Eu1 O8 70.61(18) . 3_856
O5 Eu1 O8 72.02(18) . 3_856
O8 Eu1 O8 78.45(18) . 3_856
O1 Eu1 O8 125.1(2) . 3_856
O7 Eu1 O8 50.02(16) . 3_856
O1W Eu1 O8 142.35(18) . 3_856
O2 Eu1 O8 116.85(17) . 3_856
O2W Eu1 O8 136.5(2) . 3_856
O6 Eu1 C15 110.7(3) . .
O5 Eu1 C15 106.0(2) . .
O8 Eu1 C15 158.1(2) . .
O1 Eu1 C15 26.8(2) . .
O7 Eu1 C15 73.3(2) . .
O1W Eu1 C15 82.1(2) . .
O2 Eu1 C15 26.2(2) . .
O2W Eu1 C15 82.5(3) . .
O8 Eu1 C15 123.03(19) 3_856 .
O6 Eu1 C60 81.7(2) . .
O5 Eu1 C60 72.9(2) . .
O8 Eu1 C60 103.2(2) . .
O1 Eu1 C60 101.1(2) . .
O7 Eu1 C60 24.55(18) . .
O1W Eu1 C60 154.2(2) . .
O2 Eu1 C60 96.3(2) . .
O2W Eu1 C60 138.0(3) . .
O8 Eu1 C60 25.54(18) 3_856 .
C15 Eu1 C60 97.8(2) . .
O6 Eu1 Eu1 69.87(14) . 3_856
O5 Eu1 Eu1 68.29(13) . 3_856
O8 Eu1 Eu1 42.15(13) . 3_856
O1 Eu1 Eu1 148.14(18) . 3_856
O7 Eu1 Eu1 85.82(13) . 3_856
O1W Eu1 Eu1 117.10(14) . 3_856
O2 Eu1 Eu1 147.53(14) . 3_856
O2W Eu1 Eu1 111.6(2) . 3_856
O8 Eu1 Eu1 36.30(11) 3_856 3_856
C15 Eu1 Eu1 159.06(16) . 3_856
C60 Eu1 Eu1 61.31(16) . 3_856
C15 O1 Eu1 94.6(5) . .
C15 O2 Eu1 90.7(5) . .
C45 O5 Eu1 135.2(5) . .
C45 O6 Eu1 134.4(6) 3_856 .
C60 O7 Eu1 101.0(4) . .
C60 O8 Eu1 163.0(5) 3_856 .
C60 O8 Eu1 87.4(4) 3_856 3_856
Eu1 O8 Eu1 101.55(18) . 3_856

loop_
_geom_bond_atom_site_label_1
_geom_bond_atom_site_label_2
_geom_bond_distance
_geom_bond_site_symmetry_2
C1 N1 1.326(9) .
C1 N2 1.331(9) .
C1 C61 1.503(10) .
C2 C7 1.375(11) .
C2 C3 1.381(11) .
C2 N1 1.405(9) .
C3 C4 1.370(11) .
C3 N2 1.389(10) .
C4 C5 1.379(13) .
C5 C6 1.376(14) .
C6 C7 1.412(13) .
C8 N2 1.472(9) .
C8 C9 1.517(10) .
C9 C10 1.373(11) .
C9 C14 1.389(10) .
C10 C11 1.386(11) .
C11 C12 1.375(11) .
C12 C13 1.393(11) .
C12 C15 1.478(11) .
C13 C14 1.396(10) .
C15 O2 1.246(10) .
C15 O1 1.280(10) .
C15 Eu1 2.826(9) .
C16 N3 1.309(9) .
C16 N4 1.357(8) .
C16 C62 1.498(9) .
C17 N3 1.385(9) .
C17 C22 1.387(11) .
C17 C18 1.397(10) .
C18 C19 1.373(11) .
C18 N4 1.388(9) .
C19 C20 1.363(12) .
C20 C21 1.395(14) .
C21 C22 1.384(13) .
C23 N4 1.464(9) .
C23 C24 1.507(11) .
C24 C25 1.369(11) .
C24 C29 1.387(10) .
C25 C26 1.361(12) .
C26 C27 1.395(11) .
C27 C28 1.374(11) .
C27 C30 1.480(12) .
C28 C29 1.385(11) .
C30 O4 1.217(10) .
C30 O3 1.323(10) .
C31 N5 1.321(9) .
C31 N6 1.365(9) .
C31 C63 1.517(10) .
C32 C37 1.388(11) .
C32 N5 1.403(9) .
C32 C33 1.417(10) .
C33 N6 1.380(9) .
C33 C34 1.377(11) .
C34 C35 1.339(13) .
C35 C36 1.430(14) .
C36 C37 1.397(12) .
C38 N6 1.463(9) .
C38 C39 1.511(11) .
C39 C44 1.360(11) .
C39 C40 1.368(11) .
C40 C41 1.407(12) .
C41 C42 1.397(11) 1_455
C42 C43 1.383(11) .
C42 C41 1.397(11) 1_655
C42 C45 1.497(11) .
C43 C44 1.383(12) 1_655
C44 C43 1.383(12) 1_455
C45 O5 1.262(9) .
C45 O6 1.265(9) 3_856
C46 N7 1.312(9) .
C46 N8 1.352(9) .
C46 C64 1.492(10) .
C47 C48 1.371(11) .
C47 N7 1.390(9) .
C47 C52 1.413(10) .
C48 N8 1.391(9) .
C48 C49 1.416(11) .
C49 C50 1.345(13) .
C50 C51 1.390(13) .
C51 C52 1.395(12) .
C53 N8 1.440(9) .
C53 C54 1.538(10) .
C54 C55 1.382(10) .
C54 C59 1.393(10) .
C55 C56 1.355(10) .
C56 C57 1.369(10) 3_766
C57 C58 1.358(10) .
C57 C56 1.369(10) 3_766
C57 C60 1.509(10) .
C58 C59 1.375(10) 3_766
C59 C58 1.375(10) 3_766
C60 O7 1.237(9) .
C60 O8 1.261(8) 3_856
C60 Eu1 2.922(7) .
C61 N9 1.464(9) .
C62 N9 1.496(8) .
C63 N10 1.479(9) .
C64 N10 1.473(9) .
C65 N9 1.476(8) .
C65 C66 1.519(10) .
C66 N10 1.474(9) .
N1 Zn1 2.122(6) .
N3 Zn1 2.097(6) .
N5 Zn1 2.076(6) .
N7 Zn1 2.151(6) .
N9 Zn1 2.287(6) .
N10 Zn1 2.285(6) .
Zn2 Br1 2.3874(15) .
Zn2 Br3 2.3971(13) .
Zn2 Br4 2.4057(14) .
Zn2 Br2 2.4102(15) .
Eu1 O6 2.358(6) .
Eu1 O5 2.353(6) .
Eu1 O8 2.377(5) .
Eu1 O1 2.418(6) .
Eu1 O7 2.422(5) .
Eu1 O1W 2.465(5) .
Eu1 O2 2.521(6) .
Eu1 O2W 2.638(8) .
Eu1 O8 2.694(5) 3_856
Eu1 Eu1 3.9331(8) 3_856
O6 C45 1.265(9) 3_856
O8 C60 1.261(8) 3_856
O8 Eu1 2.694(5) 3_856
